data_2200261
loop_
_publ_author_name
'Aken, Bas B. van'
'Meetsma, Auke'
'Palstra, Thomas T. M.'

_publ_section_title
;
Hexagonal ErMnO~3~
;
_journal_name_full 'Acta Crystallographica, Section E'
_journal_page_first i38
_journal_page_last i40
_journal_paper_doi 10.1107/S160053680100811X
_journal_volume 57
_journal_year 2001
_chemical_formula_iupac 'Er1 Mn1 O3'
_chemical_formula_moiety 'Er1 Mn1 O3'
_chemical_formula_sum 'Er Mn O3'
_chemical_formula_weight 270.20
_space_group_IT_number 185
_space_group_name_Hall 'P 6c -2'
_space_group_name_H-M_alt 'P 63 c m'
_symmetry_cell_setting hexagonal
_symmetry_space_group_name_Hall 'P 6c -2'
_symmetry_space_group_name_H-M 'P 63 c m'
_cell_angle_alpha 90
_cell_angle_beta 90
_cell_angle_gamma 120
_cell_formula_units_Z 6
_cell_length_a 6.1121(5)
_cell_length_b 6.1121(5)
_cell_length_c 11.4200(14)
_cell_measurement_temperature 293
_cell_volume 369.47(6)
_database_code_amcsd 0010357
_diffrn_ambient_temperature 293(2)
_exptl_crystal_density_diffrn 7.286
_cod_depositor_comments
;
The following automatic conversions were performed:
'_symmetry_cell_setting' value 'Hexagonal' changed to 'hexagonal'
according to '/home/saulius/struct/CIF-dictionaries/cif_core.dic'
dictionary named 'cif_core.dic' version 2.4.1 from 2010-06-29.

Automatic conversion script
Id: cif_fix_enum 1527 2010-12-29 10:47:43Z saulius 
;
_cod_original_formula_sum 'Er1 Mn1 O3'
_cod_database_code 2200261
_amcsd_formula_title ErMnO3

loop_
_space_group_symop_operation_xyz
x,y,z
x-y,x,1/2+z
-y,x-y,z
-x,-y,1/2+z
-x+y,-x,z
y,-x+y,1/2+z
y,x,z
-x+y,y,1/2+z
-x,-x+y,z
-y,-x,1/2+z
x-y,-y,z
x,x-y,1/2+z

loop_
_atom_site_aniso_label
_atom_site_aniso_U_11
_atom_site_aniso_U_22
_atom_site_aniso_U_33
_atom_site_aniso_U_12
_atom_site_aniso_U_13
_atom_site_aniso_U_23
Er1 .0093(3) .0093(3) .0067(3) .0047(2) .0000 .0000
Er2 .0090(2) .0090(2) .0088(2) .00450(10) .0000 .0000
Mn1 .0122(8) .0105(5) .0048(3) .0061(4) .0000 .0015(4)
O1 .030(5) .008(2) .004(3) .015(3) .0000 -.001(2)
O2 .018(5) .012(3) .008(3) .009(2) .0000 .001(2)
O3 .010(4) .010(4) .009(7) .005(2) .0000 .0000
O4 .013(4) .013(4) .008(4) .0066(19) .0000 .0000

loop_
_atom_site_label
_atom_site_fract_x
_atom_site_fract_y
_atom_site_fract_z
_atom_site_U_iso_or_equiv
_atom_site_thermal_displace_type
_atom_site_occupancy
_atom_site_type_symbol
Er1 .00000 .00000 -.22783(9) .0084(2) Uani 1.000 Er
Er2 .33333 .66667 .22951(2) .00890(10) Uani 1.000 Er
Mn1 .00000 .3396(3) -.00248(17) .0090(3) Uani 1.000 Mn
O1 .00000 .3593(12) -.1645(7) .012(2) Uani 1.000 O
O2 .00000 .3113(14) .1620(7) .012(2) Uani 1.000 O
O3 .00000 .00000 -.025(3) .010(3) Uani 1.000 O
O4 .33333 .66667 .0161(13) .011(2) Uani 1.000 O

loop_
_geom_bond_atom_site_label_1
_geom_bond_atom_site_label_2
_geom_bond_site_symmetry_1
_geom_bond_site_symmetry_2
_geom_bond_distance
_geom_bond_publ_flag
Er2 O4 . . 2.437(15) yes
Er2 O2 . . 2.244(7) yes
Er2 O1 . 2_665 2.306(5) yes
Er2 O2 . 3_665 2.244(9) no
Er2 O1 . 4_565 2.306(5) no
Er2 O2 . 5_565 2.244(5) no
Er2 O4 . 8_555 3.273(15) yes
Er2 O1 . 6_555 2.306(7) no
Er1 O3 . . 2.32(3) yes
Er1 O1 . . 2.312(6) yes
Er1 O2 . 2_554 2.281(8) yes
Er1 O1 . 3_555 2.312(7) no
Er1 O2 . 4_554 2.281(7) no
Er1 O1 . 5_555 2.312(7) no
Er1 O2 . 6_554 2.281(8) no
Er1 O3 . 2_554 3.39(3) yes
Mn1 O3 . . 2.092(4) yes
Mn1 O4 . . 2.030(2) yes
Mn1 O1 . . 1.854(8) yes
Mn1 O2 . . 1.886(8) yes
Mn1 O4 . 7_455 2.0296(18) no

loop_
_cod_related_entry_id
_cod_related_entry_database
_cod_related_entry_code
1 AMCSD 0010357
